data_2204070
loop_
_publ_author_name
'Wang, Yue'
'Odoko, Mamiko'
'Okabe, Nobuo'

_publ_section_title
;
 (6-Carboxylatopyridine-2-carboxylic
 acid-\k^2^<i>N</i>,<i>O</i>)(pyridine-2,6-dicarboxylic
 acid-\k^2^<i>N</i>,<i>O</i>)silver(I) dihydrate
;
_journal_issue 8
_journal_name_full 'Acta Crystallographica Section E'
_journal_page_first m1178
_journal_page_last m1180
_journal_paper_doi 10.1107/S1600536804018033
_journal_volume 60
_journal_year 2004
_chemical_formula_iupac '[Ag (C7 H4 N O4) (C7 H5 N O4)], 2H2 O'
_chemical_formula_moiety 'C14 H9 Ag N2 O8, 2H2 O'
_chemical_formula_sum 'C14 H13 Ag N2 O10'
_chemical_formula_weight 477.13
_space_group_IT_number 2
_symmetry_cell_setting triclinic
_symmetry_space_group_name_Hall '-P 1'
_symmetry_space_group_name_H-M 'P -1'
_cell_angle_alpha 95.92(4)
_cell_angle_beta 102.76(5)
_cell_angle_gamma 98.04(4)
_cell_formula_units_Z 2
_cell_length_a 6.934(9)
_cell_length_b 8.103(8)
_cell_length_c 15.10(2)
_cell_measurement_reflns_used 7457
_cell_measurement_temperature 296.1
_cell_measurement_theta_max 27.5
_cell_measurement_theta_min 3.0
_cell_volume 811.4(17)
_computing_cell_refinement 'Crystal Structure and CRYSTALS'
_computing_data_collection
;
Crystal Structure (Rigaku & Rigaku/MSC, 2000-2004) and
CRYSTALS (Watkin et al., 1996)
;
_computing_data_reduction 'Crystal Structure and CRYSTALS'
_computing_molecular_graphics 'ORTEP III (Farrugia, 1997)'
_computing_publication_material CrystalStructure
_computing_structure_refinement 'SHELXL97 (Scheldrick, 1997)'
_computing_structure_solution 'SIR97 (Altomare et al., 1999) and DIRDIF (Beurskens et al., 1999)'
_diffrn_detector_area_resol_mean 10.00
_diffrn_measured_fraction_theta_full 0.9906
_diffrn_measured_fraction_theta_max 0.9906
_diffrn_measurement_device_type 'Rigaku R-AXIS RAPID'
_diffrn_measurement_method \w
_diffrn_radiation_type 'Mo K\a'
_diffrn_radiation_wavelength 0.7107
_diffrn_reflns_av_R_equivalents 0.019
_diffrn_reflns_limit_h_max 8
_diffrn_reflns_limit_h_min -8
_diffrn_reflns_limit_k_max 10
_diffrn_reflns_limit_k_min -10
_diffrn_reflns_limit_l_max 19
_diffrn_reflns_limit_l_min -19
_diffrn_reflns_number 7969
_diffrn_reflns_theta_full 27.48
_diffrn_reflns_theta_max 27.48
_exptl_absorpt_coefficient_mu 1.305
_exptl_absorpt_correction_T_max 0.881
_exptl_absorpt_correction_T_min 0.676
_exptl_absorpt_correction_type multi-scan
_exptl_absorpt_process_details '(ABSCOR; Higashi, 1995)'
_exptl_crystal_colour colorless
_exptl_crystal_density_diffrn 1.953
_exptl_crystal_density_method 'not measured'
_exptl_crystal_description platelet
_exptl_crystal_F_000 476.0
_exptl_crystal_size_max 0.30
_exptl_crystal_size_mid 0.10
_exptl_crystal_size_min 0.10
_refine_diff_density_max 0.59
_refine_diff_density_min -0.51
_refine_ls_extinction_method none
_refine_ls_goodness_of_fit_ref 1.106
_refine_ls_hydrogen_treatment mixed
_refine_ls_number_parameters 256
_refine_ls_number_reflns 3685
_refine_ls_R_factor_gt 0.0250
_refine_ls_shift/su_max 0.0030
_refine_ls_structure_factor_coef Fsqd
_refine_ls_weighting_details 'w = 1/[\s^2^(Fo^2^)+(0.0439P)^2^+0.3231P] where P = (Fo^2^+2Fc^2^)/3'
_refine_ls_weighting_scheme calc
_refine_ls_wR_factor_ref 0.0790
_reflns_number_gt 3326
_reflns_number_total 3685
_reflns_threshold_expression F^2^>2\s(F^2^)
_cod_data_source_file ob6386.cif
_cod_data_source_block I
_cod_original_sg_symbol_Hall -p_1
_cod_database_code 2204070

loop_
_symmetry_equiv_pos_site_id
_symmetry_equiv_pos_as_xyz
1 +X,+Y,+Z
2 -X,-Y,-Z

loop_
_atom_site_label
_atom_site_fract_x
_atom_site_fract_y
_atom_site_fract_z
_atom_site_U_iso_or_equiv
_atom_site_adp_type
_atom_site_calc_flag
_atom_site_refinement_flags
_atom_site_occupancy
_atom_site_type_symbol
Ag1 0.45684(3) 0.64206(2) 0.248860(10) 0.03920(10) Uani d . 1.00 Ag
O1 0.4023(3) 0.8574(2) -0.01470(10) 0.0443(4) Uani d . 1.00 O
O2 0.5072(3) 0.8348(2) 0.13350(10) 0.0412(4) Uani d . 1.00 O
O3 0.1775(4) 0.0810(2) 0.13350(10) 0.0488(5) Uani d . 1.00 O
O4 0.3524(4) 0.2964(3) 0.23540(10) 0.0625(7) Uani d . 1.00 O
O5 0.7522(3) 0.5844(3) 0.36370(10) 0.0429(4) Uani d . 1.00 O
O6 0.8648(3) 0.5775(2) 0.51360(10) 0.0399(4) Uani d . 1.00 O
O7 0.0226(3) 0.9458(3) 0.36290(10) 0.0463(4) Uani d . 1.00 O
O8 0.1982(3) 0.8685(2) 0.26340(10) 0.0396(4) Uani d . 1.00 O
O9 -0.1967(3) 1.0707(3) 0.2421(2) 0.0640(6) Uani d . 1.00 O
O10 0.9636(4) 0.4070(3) 0.26870(10) 0.0642(6) Uani d . 1.00 O
N1 0.3259(3) 0.5031(2) 0.10040(10) 0.0248(3) Uani d . 1.00 N
N2 0.4447(3) 0.7389(2) 0.39760(10) 0.0244(3) Uani d . 1.00 N
C1 0.3140(3) 0.5951(3) 0.03160(10) 0.0271(4) Uani d . 1.00 C
C2 0.2197(4) 0.5288(3) -0.05860(10) 0.0331(5) Uani d . 1.00 C
C3 0.1347(4) 0.3602(3) -0.07870(10) 0.0358(5) Uani d . 1.00 C
C4 0.1485(4) 0.2626(3) -0.00830(10) 0.0337(5) Uani d . 1.00 C
C5 0.2442(3) 0.3394(3) 0.07980(10) 0.0262(4) Uani d . 1.00 C
C6 0.4164(3) 0.7782(3) 0.05460(10) 0.0302(4) Uani d . 1.00 C
C7 0.2665(4) 0.2384(3) 0.15830(10) 0.0311(4) Uani d . 1.00 C
C8 0.5770(3) 0.6990(3) 0.46760(10) 0.0257(4) Uani d . 1.00 C
C9 0.5667(4) 0.7339(3) 0.55820(10) 0.0307(4) Uani d . 1.00 C
C10 0.4135(4) 0.8107(3) 0.57790(10) 0.0341(5) Uani d . 1.00 C
C11 0.2759(3) 0.8540(3) 0.50690(10) 0.0301(4) Uani d . 1.00 C
C12 0.2990(3) 0.8182(3) 0.41810(10) 0.0256(4) Uani d . 1.00 C
C13 0.7437(3) 0.6129(3) 0.4439(2) 0.0296(4) Uani d . 1.00 C
C14 0.1657(3) 0.8782(3) 0.33930(10) 0.0278(4) Uani d . 1.00 C
H1 0.2138 0.5968 -0.1048 0.040 Uiso c R 1.00 H
H2 0.0694 0.3134 -0.1385 0.043 Uiso c R 1.00 H
H3 0.0949 0.1485 -0.0198 0.040 Uiso c R 1.00 H
H4 0.191 0.033 0.178 0.09 Uiso c . 1.00 H
H5 0.5000 1.0000 0.0000 0.04(4) Uiso c SP 1.00 H
H6 0.6626 0.7057 0.6051 0.037 Uiso c R 1.00 H
H7 0.4029 0.8329 0.6382 0.041 Uiso c R 1.00 H
H8 0.1704 0.9059 0.5181 0.036 Uiso c R 1.00 H
H9 -0.049 0.974 0.320 0.06 Uiso c . 1.00 H
H10 1.0000 0.5000 0.5000 0.04(4) Uiso c SP 1.00 H
H11 -0.2838 1.0246 0.1996 0.070 Uiso c R 1.00 H
H12 -0.1628 1.1796 0.2386 0.070 Uiso c R 1.00 H
H13 0.8849 0.4525 0.2970 0.081 Uiso c R 1.00 H
H14 1.0599 0.4055 0.3000 0.080 Uiso c R 1.00 H

loop_
_atom_site_aniso_label
_atom_site_aniso_U_11
_atom_site_aniso_U_22
_atom_site_aniso_U_33
_atom_site_aniso_U_12
_atom_site_aniso_U_13
_atom_site_aniso_U_23
Ag1 0.05420(10) 0.04190(10) 0.01930(10) 0.01057(9) 0.00348(8) 0.00204(7)
O1 0.0630(10) 0.0364(9) 0.0312(9) 0.0027(8) 0.0052(8) 0.0150(7)
O2 0.0570(10) 0.0340(8) 0.0283(8) 0.0004(8) 0.0045(8) 0.0059(7)
O3 0.0760(10) 0.0311(9) 0.0314(9) -0.0001(9) -0.0014(9) 0.0117(7)
O4 0.106(2) 0.0410(10) 0.0252(9) -0.0030(10) -0.0090(10) 0.0095(8)
O5 0.0440(10) 0.0560(10) 0.0333(9) 0.0264(8) 0.0085(8) 0.0063(8)
O6 0.0362(9) 0.0470(10) 0.0343(9) 0.0166(8) -0.0027(7) 0.0079(8)
O7 0.0410(10) 0.0640(10) 0.0380(10) 0.0278(9) 0.0045(8) 0.0153(9)
O8 0.0500(10) 0.0450(10) 0.0263(8) 0.0207(8) 0.0026(7) 0.0105(7)
O9 0.0570(10) 0.0580(10) 0.0640(10) 0.0150(10) -0.0200(10) 0.0150(10)
O10 0.086(2) 0.0690(10) 0.0430(10) 0.0320(10) 0.0170(10) 0.0030(10)
N1 0.0270(8) 0.0290(8) 0.0199(8) 0.0099(7) 0.0043(7) 0.0056(7)
N2 0.0287(8) 0.0221(8) 0.0203(8) 0.0041(7) 0.0007(7) 0.0040(6)
C1 0.0280(10) 0.0310(10) 0.0230(10) 0.0074(8) 0.0057(8) 0.0066(8)
C2 0.0370(10) 0.0410(10) 0.0210(10) 0.0070(10) 0.0024(9) 0.0100(9)
C3 0.0400(10) 0.0420(10) 0.0200(10) 0.0050(10) -0.0006(9) 0.0032(9)
C4 0.0370(10) 0.0330(10) 0.0260(10) 0.0011(9) 0.0010(9) 0.0031(9)
C5 0.0280(10) 0.0300(10) 0.0218(9) 0.0078(8) 0.0043(8) 0.0062(8)
C6 0.0350(10) 0.0300(10) 0.0290(10) 0.0096(9) 0.0093(9) 0.0082(8)
C7 0.0390(10) 0.0310(10) 0.0250(10) 0.0106(9) 0.0057(9) 0.0074(8)
C8 0.0290(10) 0.0222(9) 0.0222(9) 0.0018(8) -0.0006(8) 0.0040(7)
C9 0.0370(10) 0.0320(10) 0.0210(10) 0.0087(9) -0.0004(9) 0.0062(8)
C10 0.0450(10) 0.0360(10) 0.0220(10) 0.0090(10) 0.0077(9) 0.0052(8)
C11 0.0330(10) 0.0300(10) 0.0290(10) 0.0083(9) 0.0090(9) 0.0042(8)
C12 0.0290(10) 0.0230(9) 0.0226(9) 0.0028(8) 0.0013(8) 0.0048(7)
C13 0.0290(10) 0.0250(10) 0.0320(10) 0.0053(8) 0.0008(9) 0.0046(8)
C14 0.0290(10) 0.0237(9) 0.0260(10) 0.0044(8) -0.0018(8) 0.0036(8)

loop_
_atom_type_symbol
_atom_type_description
_atom_type_scat_dispersion_real
_atom_type_scat_dispersion_imag
_atom_type_scat_source
C C 0.003 0.002
;
International Tables for Crystallography
(1992, Vol. C, Tables 4.2.6.8 and 6.1.1.4)
;
H H 0.000 0.000
;
International Tables for Crystallography
(1992, Vol. C, Table 6.1.1.4)
;
O O 0.011 0.006
;
International Tables for Crystallography
(1992, Vol. C, Tables 4.2.6.8 and 6.1.1.4)
;
N N 0.006 0.003
;
International Tables for Crystallography
(1992, Vol. C, Tables 4.2.6.8 and 6.1.1.4)
;
Ag Ag -0.897 1.101
;
International Tables for Crystallography
(1992, Vol. C, Tables 4.2.6.8 and 6.1.1.4)
;

loop_
_geom_angle_atom_site_label_1
_geom_angle_atom_site_label_2
_geom_angle_atom_site_label_3
_geom_angle_site_symmetry_1
_geom_angle
_geom_angle_publ_flag
O2 Ag1 O5 . 120.32(7) yes
N1 Ag1 N2 . 155.06(6) yes
O2 Ag1 N1 . 69.24(7) yes
O4 Ag1 N1 . 64.95(7) ?
O5 Ag1 N2 . 68.78(8) yes
O8 Ag1 N2 . 64.64(7) ?
C6 O1 H5 . 115.32 no
C7 O3 H4 . 108 no
C13 O6 H10 . 118.02 no
C14 O7 H9 . 111 no
H11 O9 H12 . 112.2763 no
H13 O10 H14 . 110.9626 no
C1 N1 Ag1 . 117.80(10) no
C1 N1 C5 . 117.6(2) no
C5 N1 Ag1 . 124.30(10) no
C8 N2 Ag1 . 118.70(10) no
C8 N2 C12 . 117.2(2) no
C12 N2 Ag1 . 123.70(10) no
C2 C1 N1 . 122.7(2) no
C2 C1 C6 . 120.0(2) no
C6 C1 N1 . 117.2(2) no
C3 C2 C1 . 119.1(2) no
C3 C2 H1 . 120.4546 no
H1 C2 C1 . 120.4469 no
C4 C3 C2 . 118.8(2) no
C4 C3 H2 . 120.5777 no
H2 C3 C2 . 120.5777 no
C5 C4 H3 . 120.8831 no
C5 C4 C3 . 118.2(2) no
H3 C4 C3 . 120.8814 no
C7 C5 N1 . 116.1(2) no
C7 C5 C4 . 120.3(2) no
C9 C8 N2 . 122.8(2) no
C9 C8 C13 . 120.5(2) no
C13 C8 N2 . 116.8(2) no
C10 C9 C8 . 119.4(2) no
C10 C9 H6 . 120.2944 no
H6 C9 C8 . 120.2811 no
C11 C10 C9 . 118.9(2) no
C11 C10 H7 . 120.5445 no
H7 C10 C9 . 120.5441 no
C12 C11 H8 . 120.8790 no
C12 C11 C10 . 118.2(2) no
H8 C11 C10 . 120.8889 no
C14 C12 N2 . 116.1(2) no
C14 C12 C11 . 120.4(2) no
O1 H5 O1 2_675 180.0(2) no
O6 H10 O6 2_766 180.0(2) no

loop_
_geom_bond_atom_site_label_1
_geom_bond_atom_site_label_2
_geom_bond_site_symmetry_2
_geom_bond_distance
_geom_bond_publ_flag
Ag1 N1 . 2.326(2) yes
Ag1 N2 . 2.326(2) yes
Ag1 O2 . 2.504(2) yes
Ag1 O4 . 2.768(2) yes
Ag1 O5 . 2.507(2) yes
Ag1 O8 . 2.765(2) yes
O1 C6 . 1.277(3) y
O1 H5 . 1.22681 no
O2 C6 . 1.225(3) yes
O3 C7 . 1.314(3) y
O3 H4 . 0.80 no
O4 C7 . 1.197(3) yes
O5 C13 . 1.226(3) yes
O6 C13 . 1.278(3) y
O6 H10 . 1.24037 no
O7 C14 . 1.297(3) y
O7 H9 . 0.80 no
O8 C14 . 1.212(3) yes
O9 H11 . 0.7953 no
O9 H12 . 0.8907 no
O10 H13 . 0.8618 no
O10 H14 . 0.7310 no
N1 C1 . 1.336(3) no
N1 C5 . 1.343(3) no
N2 C8 . 1.337(3) no
N2 C12 . 1.344(3) no
C1 C2 . 1.388(3) no
C1 C6 . 1.521(3) no
C2 C3 . 1.384(3) no
C2 H1 . 0.9301 no
C3 C4 . 1.383(3) no
C3 H2 . 0.9299 no
C4 C5 . 1.387(3) no
C4 H3 . 0.9300 no
C5 C7 . 1.501(3) no
C8 C9 . 1.387(3) no
C8 C13 . 1.519(3) no
C9 C10 . 1.375(4) no
C9 H6 . 0.9300 no
C10 C11 . 1.380(3) no
C10 H7 . 0.9300 no
C11 C12 . 1.392(3) no
C11 H8 . 0.9300 no
C12 C14 . 1.505(3) no
H5 O1 2_675 1.227 no
H9 O7 . 0.80 no
H10 O6 2_766 1.240 no

loop_
_geom_hbond_atom_site_label_D
_geom_hbond_atom_site_label_H
_geom_hbond_atom_site_label_A
_geom_hbond_site_symmetry_A
_geom_hbond_distance_DH
_geom_hbond_distance_HA
_geom_hbond_distance_DA
_geom_hbond_angle_DHA
_geom_hbond_publ_flag
O1 H5 O1 2_675 1.23 1.23 2.454(4) 180 yes
O6 H10 O6 2_766 1.24 1.24 2.482(3) 180 yes
O7 H9 O9 . 0.80 1.71 2.501(3) 167 yes
O10 H13 O5 . 0.86 1.86 2.713(4) 170 yes
O3 H4 O8 1_545 0.80 1.95 2.734(3) 165 yes
O9 H11 O2 1_455 0.80 1.97 2.706(3) 153 yes
O9 H12 O10 1_465 0.89 1.89 2.749(4) 161 yes
O10 H14 O4 1_655 0.73 2.65 3.084(5) 120 yes

loop_
_geom_torsion_atom_site_label_1
_geom_torsion_atom_site_label_2
_geom_torsion_atom_site_label_3
_geom_torsion_atom_site_label_4
_geom_torsion
_geom_torsion_publ_flag
N2 Ag1 N1 C1 114.4(2) no
N1 Ag1 N2 C8 125.40(10) no
Ag1 N1 C1 C2 -173.1(2) no
Ag1 N1 C5 C4 173.1(2) no
Ag1 N2 C8 C9 -172.2(2) no
Ag1 N2 C12 C11 170.3(2) no
N1 C1 C2 C3 -0.2(4) no
N1 C1 C6 O1 178.7(2) no
N1 C1 C6 O2 0.8(4) yes
C1 C2 C3 C4 -0.8(4) no
C2 C3 C4 C5 1.1(4) no
C3 C4 C5 N1 -0.6(4) no
N1 C5 C7 O3 177.9(2) no
N1 C5 C7 O4 -0.5(4) yes
C4 C5 C7 O3 -3.7(3) no
C4 C5 C7 O4 177.8(3) no
N2 C8 C9 C10 0.9(3) no
N2 C8 C13 O5 0.4(3) yes
N2 C8 C13 O6 -179.8(2) no
C8 C9 C10 C11 -1.3(3) no
C9 C10 C11 C12 -0.1(3) no
C10 C11 C12 N2 2.1(3) no
N2 C12 C14 O7 176.7(2) no
N2 C12 C14 O8 -6.1(3) yes
C11 C12 C14 O7 -7.0(3) no
C11 C12 C14 O8 170.2(2) no
